data_7030993
loop_
_publ_author_name
'Burgess, Michael G.'
'Naveed Zafar, M.'
'Horner, Stephen T.'
'Clark, George R.'
'James Wright, L.'

_publ_section_title
;
 Controlled translocation of palladium(ii) within a 22 ring atom
 macrocyclic ligand.
;
_journal_issue 45
_journal_name_full 'Dalton transactions (Cambridge, England : 2003)'
_journal_page_first 17006
_journal_page_last 17016
_journal_paper_doi 10.1039/c4dt00765d
_journal_volume 43
_journal_year 2014
_chemical_formula_moiety 'C27 H30 N8 O5 Pd,C H2 Cl2'
_chemical_formula_sum 'C28 H32 Cl2 N8 O5 Pd'
_chemical_formula_weight 737.92
_chemical_name_systematic
; 
 ? 
;
_space_group_IT_number 2
_symmetry_cell_setting triclinic
_symmetry_space_group_name_Hall '-P 1'
_symmetry_space_group_name_H-M 'P -1'
_atom_sites_solution_hydrogens geom
_atom_sites_solution_primary direct
_atom_sites_solution_secondary difmap
_audit_creation_method SHELXL-97
_cell_angle_alpha 90.1220(10)
_cell_angle_beta 98.3350(10)
_cell_angle_gamma 93.2520(10)
_cell_formula_units_Z 2
_cell_length_a 7.5642(2)
_cell_length_b 11.5133(3)
_cell_length_c 16.9769(5)
_cell_measurement_reflns_used 8192
_cell_measurement_temperature 89(2)
_cell_measurement_theta_max 26.43
_cell_measurement_theta_min 1.77
_cell_volume 1460.45(7)
_computing_cell_refinement 'SAINT (Siemens, 1995)'
_computing_data_collection 'SMART (Siemens, 1995)'
_computing_data_reduction SAINT
_computing_molecular_graphics 'Ortep-III (Burnett & Johnson, 1996)'
_computing_publication_material 'SHELXTL (Sheldrick, 2008)'
_computing_structure_refinement 'SHELXL97 (Sheldrick, 2008)'
_computing_structure_solution 'SHELXS97 (Sheldrick, 2008)'
_diffrn_ambient_temperature 89(2)
_diffrn_measured_fraction_theta_full 0.989
_diffrn_measured_fraction_theta_max 0.989
_diffrn_measurement_device_type 'Siemens SMART CCD'
_diffrn_measurement_method 'Area detector \w scans'
_diffrn_radiation_monochromator graphite
_diffrn_radiation_source 'fine-focus sealed tube'
_diffrn_radiation_type MoK\a
_diffrn_radiation_wavelength 0.71073
_diffrn_reflns_av_R_equivalents 0.0302
_diffrn_reflns_av_sigmaI/netI 0.0811
_diffrn_reflns_limit_h_max 9
_diffrn_reflns_limit_h_min -9
_diffrn_reflns_limit_k_max 14
_diffrn_reflns_limit_k_min -14
_diffrn_reflns_limit_l_max 21
_diffrn_reflns_limit_l_min -21
_diffrn_reflns_number 14202
_diffrn_reflns_theta_full 26.43
_diffrn_reflns_theta_max 26.43
_diffrn_reflns_theta_min 1.77
_diffrn_standards_interval_count 0
_diffrn_standards_interval_time 0
_diffrn_standards_number 0
_exptl_absorpt_coefficient_mu 0.873
_exptl_absorpt_correction_T_max 0.9406
_exptl_absorpt_correction_T_min 0.7162
_exptl_absorpt_correction_type multi-scan
_exptl_absorpt_process_details 'SADABS; Sheldrick, 1996'
_exptl_crystal_colour yellow
_exptl_crystal_density_diffrn 1.678
_exptl_crystal_density_method 'not measured'
_exptl_crystal_description rhomboids
_exptl_crystal_F_000 752
_exptl_crystal_size_max 0.24
_exptl_crystal_size_mid 0.12
_exptl_crystal_size_min 0.10
_refine_diff_density_max 1.265
_refine_diff_density_min -1.522
_refine_diff_density_rms 0.136
_refine_ls_extinction_method none
_refine_ls_goodness_of_fit_ref 1.048
_refine_ls_hydrogen_treatment constr
_refine_ls_matrix_type full
_refine_ls_number_parameters 399
_refine_ls_number_reflns 5955
_refine_ls_number_restraints 0
_refine_ls_restrained_S_all 1.048
_refine_ls_R_factor_all 0.0754
_refine_ls_R_factor_gt 0.0563
_refine_ls_shift/su_max 0.000
_refine_ls_shift/su_mean 0.000
_refine_ls_structure_factor_coef Fsqd
_refine_ls_weighting_details 'calc w=1/[\s^2^(Fo^2^)+(0.0678P)^2^+1.9359P] where P=(Fo^2^+2Fc^2^)/3'
_refine_ls_weighting_scheme calc
_refine_ls_wR_factor_gt 0.1279
_refine_ls_wR_factor_ref 0.1388
_reflns_number_gt 4801
_reflns_number_total 5955
_reflns_threshold_expression >2\s(I)
_cod_data_source_file c4dt00765d2.cif
_cod_data_source_block compound_6;
_cod_depositor_comments
;
The following automatic conversions were performed:

'_symmetry_cell_setting' value 'Triclinic' changed to 'triclinic'
according to
/usr/data/users/saulius/crontab/automatic-downloads/rss-feeds/RSC/lib/dictionaries/cif_core.dic
dictionary named 'cif_core.dic' version 2.4.2 from 2011-04-26.

Automatic conversion script
Id: cif_fix_values 2281 2013-09-26 08:29:07Z andrius 

 Adding full bibliography for 7030990--7030993.cif.
;
_cod_original_sg_symbol_Hall -P_1
_cod_original_sg_symbol_H-M P-1
_cod_database_code 7030993

loop_
_symmetry_equiv_pos_as_xyz
'x, y, z'
'-x, -y, -z'

loop_
_atom_site_label
_atom_site_type_symbol
_atom_site_fract_x
_atom_site_fract_y
_atom_site_fract_z
_atom_site_U_iso_or_equiv
_atom_site_adp_type
_atom_site_occupancy
_atom_site_symmetry_multiplicity
_atom_site_calc_flag
_atom_site_refinement_flags
Pd Pd 0.19351(5) 0.08092(3) 0.00337(2) 0.01753(12) Uani 1 1 d .
Cl1 Cl 0.36315(19) 0.21635(13) 0.59422(9) 0.0402(3) Uani 1 1 d .
Cl2 Cl 0.0441(2) 0.34252(13) 0.60440(9) 0.0416(4) Uani 1 1 d .
O1 O 0.2465(5) 0.1817(3) -0.2226(2) 0.0294(8) Uani 1 1 d .
O2 O 0.3606(5) -0.2405(3) 0.0751(2) 0.0253(8) Uani 1 1 d .
O3 O 0.2651(5) 0.3602(3) 0.15735(19) 0.0225(7) Uani 1 1 d .
O4 O 0.0826(6) 0.1595(3) 0.4097(2) 0.0366(9) Uani 1 1 d .
O5 O 0.0717(4) 0.1862(3) 0.07340(19) 0.0186(7) Uani 1 1 d .
H5A H 0.1170 0.2526 0.0730 0.028 Uiso 1 1 calc R
H5B H 0.0845 0.1619 0.1191 0.028 Uiso 1 1 calc R
N1 N 0.1925(5) 0.1886(3) -0.0906(2) 0.0194(8) Uani 1 1 d .
N2 N 0.2851(5) -0.0216(3) -0.0673(2) 0.0176(8) Uani 1 1 d .
N3 N 0.2441(5) -0.0570(3) 0.0796(2) 0.0177(8) Uani 1 1 d .
N4 N 0.2462(5) 0.3525(3) -0.0120(2) 0.0193(8) Uani 1 1 d .
N5 N 0.1866(5) 0.0475(3) 0.1879(2) 0.0188(8) Uani 1 1 d .
N6 N 0.3192(5) 0.5115(3) 0.0757(2) 0.0209(8) Uani 1 1 d .
H6 H 0.3626 0.5822 0.0765 0.025 Uiso 1 1 calc R
N7 N 0.1459(6) 0.1803(3) 0.2838(2) 0.0226(9) Uani 1 1 d .
H7 H 0.1543 0.2304 0.2468 0.027 Uiso 1 1 calc R
N8 N 0.3891(5) 0.4233(3) 0.3417(2) 0.0232(9) Uani 1 1 d .
C1 C 0.2382(7) 0.1375(4) -0.1578(3) 0.0226(10) Uani 1 1 d .
C2 C 0.2904(6) 0.0137(4) -0.1423(3) 0.0210(10) Uani 1 1 d .
C3 C 0.3534(7) -0.0588(4) -0.1950(3) 0.0236(10) Uani 1 1 d .
H3 H 0.3553 -0.0368 -0.2476 0.028 Uiso 1 1 calc R
C4 C 0.4143(6) -0.1658(4) -0.1683(3) 0.0237(10) Uani 1 1 d .
H4 H 0.4586 -0.2153 -0.2032 0.028 Uiso 1 1 calc R
C5 C 0.4093(6) -0.1992(4) -0.0897(3) 0.0208(10) Uani 1 1 d .
H5 H 0.4529 -0.2694 -0.0710 0.025 Uiso 1 1 calc R
C6 C 0.3371(6) -0.1244(4) -0.0404(3) 0.0183(9) Uani 1 1 d .
C7 C 0.3145(6) -0.1471(4) 0.0454(3) 0.0198(10) Uani 1 1 d .
C8 C 0.1829(6) 0.3096(4) -0.0848(3) 0.0193(10) Uani 1 1 d .
C9 C 0.1172(7) 0.3801(4) -0.1483(3) 0.0231(10) Uani 1 1 d .
H9 H 0.0784 0.3490 -0.1988 0.028 Uiso 1 1 calc R
C10 C 0.1123(6) 0.4983(4) -0.1328(3) 0.0222(10) Uani 1 1 d .
H10 H 0.0675 0.5474 -0.1733 0.027 Uiso 1 1 calc R
C11 C 0.1732(7) 0.5435(4) -0.0578(3) 0.0230(10) Uani 1 1 d .
H11 H 0.1688 0.6223 -0.0466 0.028 Uiso 1 1 calc R
C12 C 0.2415(6) 0.4667(4) 0.0002(3) 0.0191(9) Uani 1 1 d .
C13 C 0.2276(6) -0.0562(4) 0.1608(3) 0.0187(9) Uani 1 1 d .
C14 C 0.2512(7) -0.1496(4) 0.2129(3) 0.0247(11) Uani 1 1 d .
H14 H 0.2738 -0.2226 0.1944 0.030 Uiso 1 1 calc R
C15 C 0.2403(7) -0.1312(4) 0.2926(3) 0.0252(11) Uani 1 1 d .
H15 H 0.2571 -0.1926 0.3279 0.030 Uiso 1 1 calc R
C16 C 0.2051(7) -0.0238(4) 0.3211(3) 0.0259(11) Uani 1 1 d .
H16 H 0.1986 -0.0112 0.3747 0.031 Uiso 1 1 calc R
C17 C 0.1798(6) 0.0642(4) 0.2657(3) 0.0205(10) Uani 1 1 d .
C18 C 0.3341(6) 0.4575(4) 0.1470(3) 0.0198(10) Uani 1 1 d .
C19 C 0.4452(7) 0.5253(4) 0.2156(3) 0.0226(10) Uani 1 1 d .
H19A H 0.4662 0.6049 0.1992 0.027 Uiso 1 1 calc R
H19B H 0.5606 0.4916 0.2277 0.027 Uiso 1 1 calc R
C20 C 0.3568(7) 0.5259(4) 0.2908(3) 0.0249(11) Uani 1 1 d .
H20A H 0.4004 0.5952 0.3218 0.030 Uiso 1 1 calc R
H20B H 0.2287 0.5304 0.2756 0.030 Uiso 1 1 calc R
C21 C 0.1014(7) 0.2213(4) 0.3533(3) 0.0246(11) Uani 1 1 d .
C22 C 0.0813(7) 0.3518(4) 0.3569(3) 0.0257(11) Uani 1 1 d .
H22A H -0.0148 0.3675 0.3868 0.031 Uiso 1 1 calc R
H22B H 0.0502 0.3808 0.3034 0.031 Uiso 1 1 calc R
C23 C 0.2546(7) 0.4147(4) 0.3963(3) 0.0268(11) Uani 1 1 d .
H23A H 0.2298 0.4922 0.4126 0.032 Uiso 1 1 calc R
H23B H 0.3019 0.3730 0.4436 0.032 Uiso 1 1 calc R
C24 C 0.5718(7) 0.4361(5) 0.3874(3) 0.0272(11) Uani 1 1 d .
H24A H 0.5776 0.5021 0.4235 0.033 Uiso 1 1 calc R
H24B H 0.6564 0.4533 0.3507 0.033 Uiso 1 1 calc R
C25 C 0.6293(7) 0.3292(4) 0.4356(3) 0.0269(11) Uani 1 1 d .
H25A H 0.7518 0.3439 0.4611 0.032 Uiso 1 1 calc R
H25B H 0.5548 0.3185 0.4772 0.032 Uiso 1 1 calc R
C26 C 0.6176(7) 0.2171(5) 0.3873(3) 0.0317(12) Uani 1 1 d .
H26A H 0.4978 0.2052 0.3581 0.038 Uiso 1 1 calc R
H26B H 0.7005 0.2246 0.3487 0.038 Uiso 1 1 calc R
C27 C 0.6603(9) 0.1118(5) 0.4386(4) 0.0423(15) Uani 1 1 d .
H27A H 0.7790 0.1230 0.4675 0.063 Uiso 1 1 calc R
H27B H 0.6533 0.0437 0.4053 0.063 Uiso 1 1 calc R
H27C H 0.5757 0.1021 0.4754 0.063 Uiso 1 1 calc R
C28 C 0.1333(7) 0.2040(5) 0.5987(3) 0.0298(12) Uani 1 1 d .
H28A H 0.1120 0.1591 0.6451 0.036 Uiso 1 1 calc R
H28B H 0.0723 0.1627 0.5518 0.036 Uiso 1 1 calc R

loop_
_atom_site_aniso_label
_atom_site_aniso_U_11
_atom_site_aniso_U_22
_atom_site_aniso_U_33
_atom_site_aniso_U_23
_atom_site_aniso_U_13
_atom_site_aniso_U_12
Pd 0.0249(2) 0.01626(19) 0.01190(18) 0.00004(13) 0.00361(13) 0.00260(13)
Cl1 0.0405(8) 0.0376(8) 0.0448(8) 0.0039(6) 0.0135(7) 0.0037(6)
Cl2 0.0425(8) 0.0406(8) 0.0426(8) 0.0061(7) 0.0057(7) 0.0116(6)
O1 0.048(2) 0.0292(19) 0.0133(17) 0.0047(15) 0.0079(16) 0.0134(17)
O2 0.036(2) 0.0166(17) 0.0233(18) 0.0018(14) 0.0028(15) 0.0025(14)
O3 0.039(2) 0.0161(16) 0.0134(16) 0.0001(13) 0.0066(14) 0.0011(14)
O4 0.061(3) 0.036(2) 0.0165(19) 0.0036(16) 0.0159(18) 0.0044(19)
O5 0.0256(17) 0.0144(15) 0.0154(16) 0.0020(13) 0.0023(13) -0.0009(13)
N1 0.024(2) 0.021(2) 0.0131(19) -0.0012(16) 0.0012(16) 0.0019(16)
N2 0.020(2) 0.0139(18) 0.019(2) 0.0026(15) 0.0033(16) 0.0016(15)
N3 0.024(2) 0.0103(17) 0.020(2) -0.0033(15) 0.0068(16) -0.0018(15)
N4 0.028(2) 0.0190(19) 0.0115(19) 0.0019(15) 0.0041(16) 0.0059(16)
N5 0.024(2) 0.0176(19) 0.0151(19) 0.0029(15) 0.0060(16) -0.0010(16)
N6 0.029(2) 0.0133(18) 0.020(2) 0.0008(16) 0.0045(17) 0.0006(16)
N7 0.036(2) 0.021(2) 0.0124(19) 0.0030(16) 0.0078(17) 0.0030(17)
N8 0.031(2) 0.025(2) 0.014(2) -0.0002(16) 0.0037(17) 0.0012(17)
C1 0.032(3) 0.022(2) 0.014(2) -0.0010(19) 0.002(2) 0.005(2)
C2 0.025(3) 0.019(2) 0.019(2) -0.0003(19) 0.0028(19) 0.0009(19)
C3 0.031(3) 0.021(2) 0.018(2) -0.0035(19) 0.003(2) -0.003(2)
C4 0.024(3) 0.028(3) 0.020(2) -0.004(2) 0.005(2) 0.003(2)
C5 0.019(2) 0.018(2) 0.025(3) -0.0029(19) 0.001(2) 0.0012(18)
C6 0.021(2) 0.018(2) 0.016(2) -0.0018(18) 0.0018(18) -0.0013(18)
C7 0.024(2) 0.019(2) 0.015(2) 0.0006(18) 0.0016(19) -0.0036(19)
C8 0.027(3) 0.019(2) 0.013(2) 0.0038(18) 0.0097(19) 0.0018(19)
C9 0.030(3) 0.026(2) 0.014(2) 0.0025(19) 0.003(2) 0.003(2)
C10 0.027(3) 0.022(2) 0.018(2) 0.0074(19) 0.003(2) 0.007(2)
C11 0.032(3) 0.015(2) 0.024(3) 0.0027(19) 0.008(2) 0.0042(19)
C12 0.020(2) 0.020(2) 0.017(2) 0.0034(18) 0.0018(18) 0.0001(18)
C13 0.025(2) 0.020(2) 0.011(2) 0.0040(18) 0.0031(18) 0.0013(19)
C14 0.033(3) 0.020(2) 0.020(2) -0.002(2) 0.004(2) 0.000(2)
C15 0.035(3) 0.022(2) 0.019(2) 0.011(2) 0.006(2) 0.005(2)
C16 0.033(3) 0.029(3) 0.016(2) 0.003(2) 0.007(2) 0.001(2)
C17 0.023(2) 0.019(2) 0.019(2) -0.0024(19) 0.0036(19) -0.0009(19)
C18 0.026(3) 0.017(2) 0.017(2) -0.0050(18) 0.0035(19) 0.0026(19)
C19 0.033(3) 0.017(2) 0.017(2) 0.0011(19) 0.003(2) 0.000(2)
C20 0.036(3) 0.021(2) 0.018(2) -0.0034(19) 0.003(2) 0.005(2)
C21 0.028(3) 0.028(3) 0.018(2) -0.003(2) 0.004(2) 0.002(2)
C22 0.032(3) 0.030(3) 0.015(2) -0.003(2) 0.002(2) 0.006(2)
C23 0.038(3) 0.026(3) 0.018(2) -0.004(2) 0.005(2) 0.006(2)
C24 0.030(3) 0.033(3) 0.019(2) 0.001(2) 0.004(2) 0.000(2)
C25 0.029(3) 0.035(3) 0.017(2) 0.001(2) 0.004(2) 0.004(2)
C26 0.032(3) 0.031(3) 0.031(3) 0.004(2) 0.001(2) 0.005(2)
C27 0.054(4) 0.031(3) 0.045(4) 0.007(3) 0.012(3) 0.012(3)
C28 0.032(3) 0.035(3) 0.022(3) -0.004(2) 0.006(2) 0.001(2)

loop_
_atom_type_symbol
_atom_type_description
_atom_type_scat_dispersion_real
_atom_type_scat_dispersion_imag
_atom_type_scat_source
C C 0.0033 0.0016 'International Tables Vol C Tables 4.2.6.8 and 6.1.1.4'
H H 0.0000 0.0000 'International Tables Vol C Tables 4.2.6.8 and 6.1.1.4'
N N 0.0061 0.0033 'International Tables Vol C Tables 4.2.6.8 and 6.1.1.4'
O O 0.0106 0.0060 'International Tables Vol C Tables 4.2.6.8 and 6.1.1.4'
Pd Pd -0.9988 1.0072 'International Tables Vol C Tables 4.2.6.8 and 6.1.1.4'
Cl Cl 0.1484 0.1585 'International Tables Vol C Tables 4.2.6.8 and 6.1.1.4'

loop_
_geom_angle_atom_site_label_1
_geom_angle_atom_site_label_2
_geom_angle_atom_site_label_3
_geom_angle
N2 Pd N1 81.72(15)
N2 Pd O5 174.53(14)
N1 Pd O5 97.42(14)
N2 Pd N3 81.10(15)
N1 Pd N3 162.24(14)
O5 Pd N3 100.11(13)
Pd O5 H5A 109.5
Pd O5 H5B 109.5
H5A O5 H5B 109.5
C1 N1 C8 121.1(4)
C1 N1 Pd 114.2(3)
C8 N1 Pd 123.4(3)
C6 N2 C2 123.6(4)
C6 N2 Pd 118.6(3)
C2 N2 Pd 117.8(3)
C7 N3 C13 121.6(4)
C7 N3 Pd 113.1(3)
C13 N3 Pd 125.0(3)
C12 N4 C8 118.1(4)
C17 N5 C13 120.6(4)
C18 N6 C12 128.5(4)
C18 N6 H6 115.8
C12 N6 H6 115.8
C21 N7 C17 127.2(4)
C21 N7 H7 116.4
C17 N7 H7 116.4
C23 N8 C20 108.8(4)
C23 N8 C24 110.2(4)
C20 N8 C24 109.4(4)
O1 C1 N1 127.9(4)
O1 C1 C2 120.5(4)
N1 C1 C2 111.5(4)
N2 C2 C3 119.3(4)
N2 C2 C1 114.3(4)
C3 C2 C1 126.3(4)
C2 C3 C4 118.8(5)
C2 C3 H3 120.6
C4 C3 H3 120.6
C3 C4 C5 120.5(4)
C3 C4 H4 119.8
C5 C4 H4 119.8
C6 C5 C4 117.9(4)
C6 C5 H5 121.0
C4 C5 H5 121.0
N2 C6 C5 119.8(4)
N2 C6 C7 114.5(4)
C5 C6 C7 125.7(4)
O2 C7 N3 128.7(4)
O2 C7 C6 118.6(4)
N3 C7 C6 112.7(4)
N4 C8 C9 122.7(4)
N4 C8 N1 113.3(4)
C9 C8 N1 124.1(4)
C10 C9 C8 117.4(4)
C10 C9 H9 121.3
C8 C9 H9 121.3
C11 C10 C9 120.7(4)
C11 C10 H10 119.7
C9 C10 H10 119.7
C10 C11 C12 117.3(4)
C10 C11 H11 121.3
C12 C11 H11 121.3
N4 C12 C11 123.7(4)
N4 C12 N6 117.3(4)
C11 C12 N6 118.8(4)
N5 C13 C14 119.8(4)
N5 C13 N3 113.7(4)
C14 C13 N3 126.4(4)
C15 C14 C13 118.6(4)
C15 C14 H14 120.7
C13 C14 H14 120.7
C16 C15 C14 121.6(5)
C16 C15 H15 119.2
C14 C15 H15 119.2
C15 C16 C17 116.6(4)
C15 C16 H16 121.7
C17 C16 H16 121.7
N5 C17 C16 122.6(4)
N5 C17 N7 112.6(4)
C16 C17 N7 124.8(4)
O3 C18 N6 123.9(4)
O3 C18 C19 120.9(4)
N6 C18 C19 115.2(4)
C18 C19 C20 113.3(4)
C18 C19 H19A 108.9
C20 C19 H19A 108.9
C18 C19 H19B 108.9
C20 C19 H19B 108.9
H19A C19 H19B 107.7
N8 C20 C19 114.3(4)
N8 C20 H20A 108.7
C19 C20 H20A 108.7
N8 C20 H20B 108.7
C19 C20 H20B 108.7
H20A C20 H20B 107.6
O4 C21 N7 123.1(5)
O4 C21 C22 121.5(4)
N7 C21 C22 115.4(4)
C21 C22 C23 110.8(4)
C21 C22 H22A 109.5
C23 C22 H22A 109.5
C21 C22 H22B 109.5
C23 C22 H22B 109.5
H22A C22 H22B 108.1
N8 C23 C22 111.2(4)
N8 C23 H23A 109.4
C22 C23 H23A 109.4
N8 C23 H23B 109.4
C22 C23 H23B 109.4
H23A C23 H23B 108.0
N8 C24 C25 114.4(4)
N8 C24 H24A 108.7
C25 C24 H24A 108.7
N8 C24 H24B 108.7
C25 C24 H24B 108.7
H24A C24 H24B 107.6
C26 C25 C24 114.6(4)
C26 C25 H25A 108.6
C24 C25 H25A 108.6
C26 C25 H25B 108.6
C24 C25 H25B 108.6
H25A C25 H25B 107.6
C27 C26 C25 112.7(5)
C27 C26 H26A 109.1
C25 C26 H26A 109.1
C27 C26 H26B 109.1
C25 C26 H26B 109.1
H26A C26 H26B 107.8
C26 C27 H27A 109.5
C26 C27 H27B 109.5
H27A C27 H27B 109.5
C26 C27 H27C 109.5
H27A C27 H27C 109.5
H27B C27 H27C 109.5
Cl1 C28 Cl2 111.5(3)
Cl1 C28 H28A 109.3
Cl2 C28 H28A 109.3
Cl1 C28 H28B 109.3
Cl2 C28 H28B 109.3
H28A C28 H28B 108.0

loop_
_geom_bond_atom_site_label_1
_geom_bond_atom_site_label_2
_geom_bond_distance
Pd N2 1.908(4)
Pd N1 2.022(4)
Pd O5 2.042(3)
Pd N3 2.068(4)
Cl1 C28 1.749(5)
Cl2 C28 1.774(5)
O1 C1 1.221(6)
O2 C7 1.236(6)
O3 C18 1.233(5)
O4 C21 1.213(6)
O5 H5A 0.8200
O5 H5B 0.8200
N1 C1 1.379(6)
N1 C8 1.404(6)
N2 C6 1.330(6)
N2 C2 1.343(6)
N3 C7 1.359(6)
N3 C13 1.403(6)
N4 C12 1.334(6)
N4 C8 1.340(6)
N5 C17 1.342(6)
N5 C13 1.347(6)
N6 C18 1.355(6)
N6 C12 1.413(6)
N6 H6 0.8600
N7 C21 1.365(6)
N7 C17 1.416(6)
N7 H7 0.8600
N8 C23 1.473(6)
N8 C20 1.475(6)
N8 C24 1.484(7)
C1 C2 1.514(6)
C2 C3 1.375(6)
C3 C4 1.394(7)
C3 H3 0.9300
C4 C5 1.395(7)
C4 H4 0.9300
C5 C6 1.387(6)
C5 H5 0.9300
C6 C7 1.511(6)
C8 C9 1.400(6)
C9 C10 1.389(7)
C9 H9 0.9300
C10 C11 1.379(7)
C10 H10 0.9300
C11 C12 1.388(7)
C11 H11 0.9300
C13 C14 1.397(6)
C14 C15 1.385(7)
C14 H14 0.9300
C15 C16 1.380(7)
C15 H15 0.9300
C16 C17 1.387(7)
C16 H16 0.9300
C18 C19 1.520(6)
C19 C20 1.525(7)
C19 H19A 0.9700
C19 H19B 0.9700
C20 H20A 0.9700
C20 H20B 0.9700
C21 C22 1.521(7)
C22 C23 1.525(7)
C22 H22A 0.9700
C22 H22B 0.9700
C23 H23A 0.9700
C23 H23B 0.9700
C24 C25 1.527(7)
C24 H24A 0.9700
C24 H24B 0.9700
C25 C26 1.519(7)
C25 H25A 0.9700
C25 H25B 0.9700
C26 C27 1.517(7)
C26 H26A 0.9700
C26 H26B 0.9700
C27 H27A 0.9600
C27 H27B 0.9600
C27 H27C 0.9600
C28 H28A 0.9700
C28 H28B 0.9700

loop_
_geom_hbond_atom_site_label_D
_geom_hbond_atom_site_label_H
_geom_hbond_atom_site_label_A
_geom_hbond_distance_DH
_geom_hbond_distance_HA
_geom_hbond_distance_DA
_geom_hbond_angle_DHA
_geom_hbond_site_symmetry_A
O5 H5A O3 0.82 2.05 2.690(4) 134.4 .
O5 H5A N4 0.82 2.16 2.792(5) 134.2 .
O5 H5B N5 0.82 1.89 2.602(5) 145.2 .
N6 H6 O2 0.86 2.04 2.855(5) 157.3 1_565
